data_1558347
loop_
_publ_author_name
'Dick, Benjamin L.'
'Patel, Ashay'
'Cohen, Seth M.'

_publ_section_title
;
 Effect of Heterocycle Content on Metal Binding Isostere Coordination
;
_journal_name_full 'Chemical Science'
_journal_paper_doi 10.1039/D0SC02717K
_journal_year 2020
_chemical_formula_moiety 'C39 H35 B N8 O2 S Zn, C6 H6'
_chemical_formula_sum 'C45 H41 B N8 O2 S Zn'
_chemical_formula_weight 834.10
_space_group_crystal_system monoclinic
_space_group_IT_number 14
_space_group_name_Hall '-P 2yn'
_space_group_name_H-M_alt 'P 1 21/n 1'
_atom_sites_solution_hydrogens geom
_atom_sites_solution_primary dual
_audit_creation_date 2020-01-23
_audit_creation_method
;
Olex2 1.2
(compiled 2018.05.29 svn.r3508 for OlexSys, GUI svn.r5506)
;
_audit_update_record
;
2020-04-28 deposited with the CCDC.	2020-06-17 downloaded from the CCDC.
;
_cell_angle_alpha 90
_cell_angle_beta 90.612(4)
_cell_angle_gamma 90
_cell_formula_units_Z 4
_cell_length_a 13.2942(13)
_cell_length_b 16.9309(19)
_cell_length_c 18.117(2)
_cell_measurement_reflns_used 9925
_cell_measurement_temperature 100(2)
_cell_measurement_theta_max 26.82
_cell_measurement_theta_min 2.25
_cell_volume 4077.6(8)
_computing_cell_refinement 'SAINT V8.38A (?, 2016)'
_computing_data_collection 'APEX3 v2017.3-0 (Bruker, 2017)'
_computing_data_reduction 'SAINT V8.38A (?, 2016)'
_computing_molecular_graphics 'Olex2 (Dolomanov et al., 2009)'
_computing_publication_material 'Olex2 (Dolomanov et al., 2009)'
_computing_structure_refinement 'XL (Sheldrick, 2008)'
_computing_structure_solution 'ShelXT (Sheldrick, 2015)'
_diffrn_ambient_temperature 100.0
_diffrn_detector 'Bruker APEX-II CCD'
_diffrn_detector_area_resol_mean 8.258
_diffrn_detector_type 'CCD Area Detector'
_diffrn_measured_fraction_theta_full 1.000
_diffrn_measured_fraction_theta_max 1.000
_diffrn_measurement_device 'Kappa Four-Circle Diffractometer'
_diffrn_measurement_device_type 'Bruker APEX-II CCD'
_diffrn_measurement_method '\f and \w scans'
_diffrn_radiation_monochromator 'Double Bounce Multilayer Mirrors'
_diffrn_radiation_probe x-ray
_diffrn_radiation_type MoK\a
_diffrn_radiation_wavelength 0.71073
_diffrn_reflns_av_R_equivalents 0.0560
_diffrn_reflns_av_unetI/netI 0.0414
_diffrn_reflns_Laue_measured_fraction_full 1.000
_diffrn_reflns_Laue_measured_fraction_max 1.000
_diffrn_reflns_limit_h_max 16
_diffrn_reflns_limit_h_min -15
_diffrn_reflns_limit_k_max 21
_diffrn_reflns_limit_k_min -21
_diffrn_reflns_limit_l_max 22
_diffrn_reflns_limit_l_min -22
_diffrn_reflns_number 57223
_diffrn_reflns_point_group_measured_fraction_full 1.000
_diffrn_reflns_point_group_measured_fraction_max 1.000
_diffrn_reflns_theta_full 25.242
_diffrn_reflns_theta_max 26.732
_diffrn_reflns_theta_min 1.646
_diffrn_source 'Micro Focus Rotating Anode'
_diffrn_source_type 'Bruker TXS'
_diffrn_standards_number 0
_exptl_absorpt_coefficient_mu 0.703
_exptl_absorpt_correction_T_max 0.4912
_exptl_absorpt_correction_T_min 0.4254
_exptl_absorpt_correction_type multi-scan
_exptl_absorpt_process_details
'SADABS-2016/2 (Bruker,2016/2) was used for absorption correction. wR2(int) was 0.0779 before and 0.0582 after correction. The Ratio of minimum to maximum transmission is 0.8660. The \l/2 correction factor is Not present.'
_exptl_crystal_colour 'clear colourless'
_exptl_crystal_colour_lustre clear
_exptl_crystal_colour_primary colourless
_exptl_crystal_density_diffrn 1.359
_exptl_crystal_description Plate
_exptl_crystal_F_000 1736
_exptl_crystal_recrystallization_method 'Re-crystallisation from solvent: benzene/pentane'
_exptl_crystal_size_max 0.6
_exptl_crystal_size_mid 0.6
_exptl_crystal_size_min 0.2
_refine_diff_density_max 0.301
_refine_diff_density_min -0.347
_refine_diff_density_rms 0.055
_refine_ls_extinction_method none
_refine_ls_goodness_of_fit_ref 1.016
_refine_ls_hydrogen_treatment constr
_refine_ls_matrix_type full
_refine_ls_number_parameters 527
_refine_ls_number_reflns 8665
_refine_ls_number_restraints 0
_refine_ls_restrained_S_all 1.016
_refine_ls_R_factor_all 0.0491
_refine_ls_R_factor_gt 0.0332
_refine_ls_shift/su_max 0.002
_refine_ls_shift/su_mean 0.000
_refine_ls_structure_factor_coef Fsqd
_refine_ls_weighting_details 'w=1/[\s^2^(Fo^2^)+(0.0237P)^2^+2.6667P] where P=(Fo^2^+2Fc^2^)/3'
_refine_ls_weighting_scheme calc
_refine_ls_wR_factor_gt 0.0703
_refine_ls_wR_factor_ref 0.0764
_reflns_Friedel_coverage 0.000
_reflns_number_gt 6957
_reflns_number_total 8665
_reflns_threshold_expression 'I > 2\s(I)'
_cod_data_source_file d0sc02717k2.cif
_cod_data_source_block Tp_MePh_Zn_4a
_cod_depositor_comments
;
The following automatic conversions were performed:

data item '_diffrn_radiation_probe' value 'X-ray' was changed to
'x-ray' in accordance with the
/home/data/users/saulius/crontab/automatic-downloads/rss-feeds/RSC/lib/dictionaries/cif_core.dic
dictionary named 'cif_core.dic' version 2.4.2 last updated on
2011-04-26.

Automatic conversion script
Id: cif_fix_values 7556 2019-12-06 15:28:31Z antanas 
;
_cod_original_cell_volume 4077.5(8)
_cod_database_code 1558347
_shelx_shelxl_version_number 2014/7
_shelx_space_group_comment
;
The symmetry employed for this shelxl refinement is uniquely defined
by the following loop, which should always be used as a source of
symmetry information in preference to the above space-group names.
They are only intended as comments.
;
_shelx_estimated_absorpt_t_max 0.872
_shelx_estimated_absorpt_t_min 0.678
_olex2_refinement_description
;
1. Fixed Uiso
 At 1.2 times of:
  All B(H) groups, All C(H) groups
 At 1.5 times of:
  All C(H,H,H) groups
2.a Ternary CH refined with riding coordinates:
 B1(H1)
2.b Aromatic/amide H refined with riding coordinates:
 C26(H26), C3(H3), C13(H13), C36(H36), C19(H19), C20(H20), C10(H10), C23(H23),
 C37(H37), C18(H18), C9(H9), C27(H27), C6(H6), C16(H16), C39(H39), C17(H17),
 C38(H38), C30(H30), C28(H28), C8(H8), C29(H29), C7(H7), C40(H40), C41(H41),
 C45(H45), C44(H44), C43(H43), C42(H42)
2.c Idealised Me refined as rotating group:
 C1(H1A,H1B,H1C), C11(H11A,H11B,H11C), C21(H21A,H21B,H21C), C31(H31A,H31B,H31C)
;
_olex2_submission_special_instructions 'No special instructions were received'

loop_
_space_group_symop_operation_xyz
'x, y, z'
'-x+1/2, y+1/2, -z+1/2'
'-x, -y, -z'
'x-1/2, -y-1/2, z-1/2'

loop_
_atom_site_label
_atom_site_type_symbol
_atom_site_fract_x
_atom_site_fract_y
_atom_site_fract_z
_atom_site_U_iso_or_equiv
_atom_site_adp_type
_atom_site_occupancy
_atom_site_site_symmetry_order
_atom_site_calc_flag
_atom_site_refinement_flags_posn
_atom_site_refinement_flags_adp
_atom_site_refinement_flags_occupancy
_atom_site_disorder_assembly
_atom_site_disorder_group
Zn1 Zn 0.49375(2) 0.60061(2) 0.71961(2) 0.01369(6) Uani 1 1 d . . . . .
S1 S 0.77660(4) 0.70365(3) 0.83229(3) 0.02202(11) Uani 1 1 d . . . . .
O1 O 0.54316(10) 0.55536(7) 0.81204(7) 0.0201(3) Uani 1 1 d . . . . .
O2 O 0.60675(11) 0.50790(8) 0.94065(8) 0.0283(3) Uani 1 1 d . . . . .
N4 N 0.39709(11) 0.69490(9) 0.71107(8) 0.0147(3) Uani 1 1 d . . . . .
N6 N 0.53122(10) 0.59607(9) 0.60992(8) 0.0145(3) Uani 1 1 d . . . . .
N3 N 0.35461(10) 0.70208(8) 0.64196(8) 0.0145(3) Uani 1 1 d . . . . .
N5 N 0.45349(11) 0.61063(8) 0.56118(8) 0.0146(3) Uani 1 1 d . . . . .
N1 N 0.31014(11) 0.55662(9) 0.63580(8) 0.0148(3) Uani 1 1 d . . . . .
N7 N 0.62501(11) 0.67951(8) 0.74500(8) 0.0150(3) Uani 1 1 d . . . . .
N2 N 0.37063(11) 0.52155(9) 0.68885(8) 0.0155(3) Uani 1 1 d . . . . .
N8 N 0.66263(12) 0.56948(9) 0.90698(9) 0.0209(4) Uani 1 1 d . . . . .
C33 C 0.66825(13) 0.65424(10) 0.80507(10) 0.0163(4) Uani 1 1 d . . . . .
C32 C 0.62133(14) 0.58713(10) 0.84410(10) 0.0179(4) Uani 1 1 d . . . . .
C12 C 0.33851(13) 0.77932(10) 0.62627(11) 0.0170(4) Uani 1 1 d . . . . .
C2 C 0.23075(13) 0.50894(10) 0.61911(10) 0.0153(4) Uani 1 1 d . . . . .
C26 C 0.72661(14) 0.53213(11) 0.66890(11) 0.0208(4) Uani 1 1 d . . . . .
H26 H 0.6701 0.5070 0.6903 0.025 Uiso 1 1 calc R . . . .
C3 C 0.24074(13) 0.44152(11) 0.66111(10) 0.0172(4) Uani 1 1 d . . . . .
H3 H 0.1968 0.3973 0.6613 0.021 Uiso 1 1 calc R . . . .
C14 C 0.40585(13) 0.76843(10) 0.73837(10) 0.0157(4) Uani 1 1 d . . . . .
C4 C 0.32851(13) 0.45126(10) 0.70345(10) 0.0152(4) Uani 1 1 d . . . . .
C13 C 0.36990(13) 0.82281(11) 0.68689(11) 0.0188(4) Uani 1 1 d . . . . .
H13 H 0.3674 0.8786 0.6923 0.023 Uiso 1 1 calc R . . . .
C15 C 0.45185(13) 0.78129(10) 0.81191(10) 0.0166(4) Uani 1 1 d . . . . .
C35 C 0.67591(13) 0.74350(10) 0.71547(10) 0.0160(4) Uani 1 1 d . . . . .
C34 C 0.76208(14) 0.76568(11) 0.75608(11) 0.0192(4) Uani 1 1 d . . . . .
C36 C 0.64687(14) 0.78546(11) 0.65277(11) 0.0208(4) Uani 1 1 d . . . . .
H36 H 0.5888 0.7706 0.6251 0.025 Uiso 1 1 calc R . . . .
C22 C 0.48886(14) 0.61205(10) 0.49146(10) 0.0175(4) Uani 1 1 d . . . . .
C5 C 0.37272(13) 0.39392(11) 0.75558(11) 0.0180(4) Uani 1 1 d . . . . .
C25 C 0.71432(13) 0.57606(11) 0.60434(11) 0.0190(4) Uani 1 1 d . . . . .
C24 C 0.61501(13) 0.58912(10) 0.56959(10) 0.0167(4) Uani 1 1 d . . . . .
C19 C 0.56276(15) 0.85610(12) 0.89172(12) 0.0247(4) Uani 1 1 d . . . . .
H19 H 0.6049 0.9006 0.8998 0.030 Uiso 1 1 calc R . . . .
C20 C 0.51364(14) 0.84650(11) 0.82445(11) 0.0203(4) Uani 1 1 d . . . . .
H20 H 0.5222 0.8847 0.7866 0.024 Uiso 1 1 calc R . . . .
C1 C 0.15083(14) 0.53119(12) 0.56470(11) 0.0229(4) Uani 1 1 d . . . . .
H1A H 0.1241 0.5834 0.5772 0.034 Uiso 1 1 calc GR . . . .
H1B H 0.0965 0.4922 0.5661 0.034 Uiso 1 1 calc GR . . . .
H1C H 0.1793 0.5326 0.5151 0.034 Uiso 1 1 calc GR . . . .
C10 C 0.41174(14) 0.41671(11) 0.82386(11) 0.0220(4) Uani 1 1 d . . . . .
H10 H 0.4103 0.4708 0.8378 0.026 Uiso 1 1 calc R . . . .
C23 C 0.59122(14) 0.59893(11) 0.49463(11) 0.0203(4) Uani 1 1 d . . . . .
H23 H 0.6363 0.5970 0.4543 0.024 Uiso 1 1 calc R . . . .
C11 C 0.29443(15) 0.80692(12) 0.55452(11) 0.0253(5) Uani 1 1 d . . . . .
H11A H 0.3345 0.7863 0.5137 0.038 Uiso 1 1 calc GR . . . .
H11B H 0.2948 0.8648 0.5531 0.038 Uiso 1 1 calc GR . . . .
H11C H 0.2251 0.7878 0.5497 0.038 Uiso 1 1 calc GR . . . .
C21 C 0.42378(16) 0.62632(12) 0.42502(11) 0.0257(5) Uani 1 1 d . . . . .
H21A H 0.3640 0.5926 0.4274 0.039 Uiso 1 1 calc GR . . . .
H21B H 0.4615 0.6138 0.3803 0.039 Uiso 1 1 calc GR . . . .
H21C H 0.4032 0.6819 0.4238 0.039 Uiso 1 1 calc GR . . . .
C37 C 0.70471(15) 0.84932(12) 0.63171(12) 0.0266(5) Uani 1 1 d . . . . .
H37 H 0.6857 0.8790 0.5893 0.032 Uiso 1 1 calc R . . . .
C18 C 0.55036(16) 0.80078(12) 0.94720(12) 0.0275(5) Uani 1 1 d . . . . .
H18 H 0.5850 0.8069 0.9930 0.033 Uiso 1 1 calc R . . . .
C9 C 0.45253(16) 0.36143(13) 0.87170(12) 0.0311(5) Uani 1 1 d . . . . .
H9 H 0.4794 0.3777 0.9181 0.037 Uiso 1 1 calc R . . . .
C27 C 0.82082(15) 0.52480(12) 0.70215(12) 0.0270(5) Uani 1 1 d . . . . .
H27 H 0.8282 0.4961 0.7470 0.032 Uiso 1 1 calc R . . . .
C6 C 0.37392(16) 0.31395(11) 0.73663(12) 0.0268(5) Uani 1 1 d . . . . .
H6 H 0.3466 0.2973 0.6905 0.032 Uiso 1 1 calc R . . . .
C16 C 0.43831(15) 0.72701(11) 0.86872(11) 0.0234(4) Uani 1 1 d . . . . .
H16 H 0.3950 0.6830 0.8614 0.028 Uiso 1 1 calc R . . . .
C39 C 0.82095(15) 0.82928(12) 0.73366(12) 0.0268(5) Uani 1 1 d . . . . .
H39 H 0.8802 0.8435 0.7603 0.032 Uiso 1 1 calc R . . . .
C17 C 0.48768(17) 0.73667(12) 0.93603(12) 0.0292(5) Uani 1 1 d . . . . .
H17 H 0.4784 0.6992 0.9744 0.035 Uiso 1 1 calc R . . . .
C38 C 0.79110(16) 0.87092(12) 0.67201(12) 0.0291(5) Uani 1 1 d . . . . .
H38 H 0.8296 0.9150 0.6565 0.035 Uiso 1 1 calc R . . . .
C30 C 0.79923(14) 0.60991(11) 0.57215(13) 0.0258(5) Uani 1 1 d . . . . .
H30 H 0.7924 0.6394 0.5278 0.031 Uiso 1 1 calc R . . . .
C31 C 0.65822(18) 0.48472(13) 1.00642(11) 0.0328(5) Uani 1 1 d . . . . .
H31A H 0.7233 0.4615 0.9938 0.049 Uiso 1 1 calc GR . . . .
H31B H 0.6178 0.4456 1.0328 0.049 Uiso 1 1 calc GR . . . .
H31C H 0.6690 0.5310 1.0380 0.049 Uiso 1 1 calc GR . . . .
C28 C 0.90398(15) 0.55926(13) 0.66997(14) 0.0317(5) Uani 1 1 d . . . . .
H28 H 0.9684 0.5545 0.6928 0.038 Uiso 1 1 calc R . . . .
C8 C 0.45417(18) 0.28276(13) 0.85218(14) 0.0382(6) Uani 1 1 d . . . . .
H8 H 0.4824 0.2449 0.8851 0.046 Uiso 1 1 calc R . . . .
C29 C 0.89333(15) 0.60060(12) 0.60472(14) 0.0320(5) Uani 1 1 d . . . . .
H29 H 0.9508 0.6228 0.5820 0.038 Uiso 1 1 calc R . . . .
B1 B 0.34707(15) 0.62887(12) 0.59146(12) 0.0151(4) Uani 1 1 d . . . . .
H1 H 0.2995 0.6397 0.5495 0.018 Uiso 1 1 calc R . . . .
C7 C 0.41486(18) 0.25884(13) 0.78484(14) 0.0383(6) Uani 1 1 d . . . . .
H7 H 0.4159 0.2046 0.7716 0.046 Uiso 1 1 calc R . . . .
C40 C 0.11851(19) 0.55242(14) 0.83132(15) 0.0440(6) Uani 1 1 d . . . . .
H40 H 0.1403 0.5206 0.7914 0.053 Uiso 1 1 calc R . . . .
C41 C 0.0296(2) 0.53510(16) 0.86638(17) 0.0530(7) Uani 1 1 d . . . . .
H41 H -0.0096 0.4913 0.8505 0.064 Uiso 1 1 calc R . . . .
C45 C 0.1754(2) 0.61556(16) 0.85415(17) 0.0534(8) Uani 1 1 d . . . . .
H45 H 0.2365 0.6278 0.8299 0.064 Uiso 1 1 calc R . . . .
C44 C 0.1439(3) 0.66134(17) 0.91246(19) 0.0671(10) Uani 1 1 d . . . . .
H44 H 0.1838 0.7046 0.9289 0.081 Uiso 1 1 calc R . . . .
C43 C 0.0546(3) 0.64443(19) 0.94693(18) 0.0667(9) Uani 1 1 d . . . . .
H43 H 0.0324 0.6767 0.9865 0.080 Uiso 1 1 calc R . . . .
C42 C -0.0027(2) 0.5808(2) 0.92420(19) 0.0651(9) Uani 1 1 d . . . . .
H42 H -0.0639 0.5687 0.9483 0.078 Uiso 1 1 calc R . . . .

loop_
_atom_site_aniso_label
_atom_site_aniso_U_11
_atom_site_aniso_U_22
_atom_site_aniso_U_33
_atom_site_aniso_U_23
_atom_site_aniso_U_13
_atom_site_aniso_U_12
Zn1 0.01639(11) 0.01270(10) 0.01195(11) 0.00125(8) -0.00173(8) 0.00067(8)
S1 0.0231(2) 0.0230(2) 0.0198(3) -0.0002(2) -0.0075(2) -0.0036(2)
O1 0.0266(7) 0.0174(7) 0.0163(7) 0.0046(5) -0.0065(6) -0.0039(6)
O2 0.0492(9) 0.0196(7) 0.0160(8) 0.0062(6) -0.0079(7) -0.0062(7)
N4 0.0162(7) 0.0153(7) 0.0124(8) 0.0010(6) -0.0023(6) 0.0004(6)
N6 0.0143(7) 0.0154(7) 0.0138(8) 0.0000(6) -0.0018(6) 0.0009(6)
N3 0.0147(7) 0.0136(7) 0.0151(8) 0.0016(6) -0.0008(6) 0.0014(6)
N5 0.0164(7) 0.0151(8) 0.0123(8) 0.0007(6) -0.0031(6) 0.0000(6)
N1 0.0161(7) 0.0146(8) 0.0135(8) 0.0018(6) -0.0030(6) 0.0005(6)
N7 0.0167(7) 0.0146(7) 0.0137(8) 0.0000(6) -0.0005(6) 0.0015(6)
N2 0.0187(8) 0.0150(8) 0.0128(8) 0.0025(6) -0.0008(6) 0.0011(6)
N8 0.0309(9) 0.0158(8) 0.0160(9) 0.0009(6) -0.0034(7) 0.0014(7)
C33 0.0183(9) 0.0150(9) 0.0156(10) -0.0035(7) -0.0030(7) 0.0026(7)
C32 0.0233(9) 0.0145(9) 0.0159(10) -0.0002(7) -0.0034(8) 0.0024(8)
C12 0.0148(9) 0.0154(9) 0.0209(11) 0.0033(7) 0.0015(7) 0.0034(7)
C2 0.0134(8) 0.0171(9) 0.0154(10) -0.0033(7) 0.0035(7) -0.0010(7)
C26 0.0181(9) 0.0197(10) 0.0246(11) -0.0043(8) 0.0021(8) 0.0023(8)
C3 0.0179(9) 0.0157(9) 0.0181(10) -0.0009(7) 0.0035(7) -0.0035(7)
C14 0.0149(9) 0.0150(9) 0.0173(10) -0.0011(7) 0.0042(7) 0.0014(7)
C4 0.0185(9) 0.0132(9) 0.0142(10) -0.0013(7) 0.0056(7) -0.0003(7)
C13 0.0216(9) 0.0119(9) 0.0229(11) 0.0008(7) 0.0015(8) 0.0032(7)
C15 0.0197(9) 0.0137(9) 0.0162(10) -0.0034(7) 0.0025(7) 0.0046(7)
C35 0.0174(9) 0.0143(9) 0.0164(10) -0.0027(7) 0.0018(7) 0.0009(7)
C34 0.0202(9) 0.0207(10) 0.0168(10) -0.0020(8) 0.0007(8) 0.0005(8)
C36 0.0207(9) 0.0232(10) 0.0186(11) 0.0027(8) -0.0006(8) -0.0010(8)
C22 0.0249(10) 0.0146(9) 0.0130(9) 0.0005(7) 0.0003(8) 0.0010(7)
C5 0.0176(9) 0.0157(9) 0.0207(10) 0.0034(8) 0.0049(7) -0.0007(7)
C25 0.0177(9) 0.0156(9) 0.0237(11) -0.0050(8) 0.0022(8) 0.0020(7)
C24 0.0192(9) 0.0119(9) 0.0189(10) -0.0009(7) 0.0030(7) 0.0006(7)
C19 0.0288(11) 0.0197(10) 0.0255(12) -0.0063(8) -0.0013(9) -0.0016(9)
C20 0.0246(10) 0.0153(9) 0.0209(11) 0.0006(8) 0.0000(8) 0.0021(8)
C1 0.0172(9) 0.0255(10) 0.0261(12) 0.0013(9) -0.0034(8) -0.0017(8)
C10 0.0278(10) 0.0169(10) 0.0214(11) 0.0053(8) 0.0015(8) -0.0034(8)
C23 0.0240(10) 0.0200(9) 0.0171(10) 0.0002(8) 0.0051(8) 0.0017(8)
C11 0.0298(11) 0.0203(10) 0.0257(12) 0.0062(8) -0.0051(9) 0.0053(9)
C21 0.0337(11) 0.0291(11) 0.0143(10) 0.0013(8) -0.0028(9) 0.0042(9)
C37 0.0317(11) 0.0258(11) 0.0222(11) 0.0065(9) 0.0014(9) -0.0020(9)
C18 0.0366(12) 0.0268(11) 0.0188(11) -0.0060(9) -0.0059(9) 0.0039(9)
C9 0.0371(12) 0.0330(12) 0.0231(12) 0.0102(9) -0.0017(10) 0.0001(10)
C27 0.0239(10) 0.0268(11) 0.0300(13) -0.0056(9) -0.0045(9) 0.0073(9)
C6 0.0350(11) 0.0177(10) 0.0276(12) -0.0005(8) 0.0020(9) 0.0010(9)
C16 0.0324(11) 0.0161(9) 0.0218(11) -0.0019(8) 0.0017(9) -0.0028(8)
C39 0.0247(10) 0.0284(11) 0.0271(12) -0.0045(9) -0.0006(9) -0.0090(9)
C17 0.0472(13) 0.0242(11) 0.0160(11) 0.0015(8) 0.0001(9) -0.0021(10)
C38 0.0333(12) 0.0243(11) 0.0300(13) 0.0011(9) 0.0057(10) -0.0106(9)
C30 0.0227(10) 0.0206(10) 0.0343(13) 0.0008(9) 0.0061(9) 0.0007(8)
C31 0.0578(15) 0.0250(11) 0.0156(11) 0.0040(9) -0.0070(10) 0.0089(10)
C28 0.0182(10) 0.0278(11) 0.0489(15) -0.0103(10) -0.0070(10) 0.0030(9)
C8 0.0503(15) 0.0272(12) 0.0370(15) 0.0180(10) -0.0002(11) 0.0084(11)
C29 0.0178(10) 0.0234(11) 0.0549(16) -0.0035(11) 0.0068(10) -0.0019(9)
B1 0.0153(10) 0.0149(10) 0.0151(11) 0.0016(8) -0.0022(8) 0.0004(8)
C7 0.0553(15) 0.0156(10) 0.0443(16) 0.0065(10) 0.0056(12) 0.0064(10)
C40 0.0513(15) 0.0322(13) 0.0485(17) 0.0034(12) 0.0011(13) 0.0084(12)
C41 0.0522(16) 0.0435(16) 0.063(2) -0.0084(14) 0.0035(14) -0.0031(13)
C45 0.0516(16) 0.0470(17) 0.061(2) 0.0178(15) -0.0178(15) -0.0057(13)
C44 0.096(3) 0.0412(17) 0.063(2) 0.0065(15) -0.049(2) -0.0057(17)
C43 0.097(3) 0.059(2) 0.0429(19) -0.0109(15) -0.0206(18) 0.031(2)
C42 0.0588(19) 0.072(2) 0.065(2) -0.0061(18) 0.0100(16) 0.0113(17)

loop_
_atom_type_symbol
_atom_type_description
_atom_type_scat_dispersion_real
_atom_type_scat_dispersion_imag
_atom_type_scat_source
C C 0.0033 0.0016 'International Tables Vol C Tables 4.2.6.8 and 6.1.1.4'
H H 0.0000 0.0000 'International Tables Vol C Tables 4.2.6.8 and 6.1.1.4'
B B 0.0013 0.0007 'International Tables Vol C Tables 4.2.6.8 and 6.1.1.4'
N N 0.0061 0.0033 'International Tables Vol C Tables 4.2.6.8 and 6.1.1.4'
O O 0.0106 0.0060 'International Tables Vol C Tables 4.2.6.8 and 6.1.1.4'
S S 0.1246 0.1234 'International Tables Vol C Tables 4.2.6.8 and 6.1.1.4'
Zn Zn 0.2839 1.4301 'International Tables Vol C Tables 4.2.6.8 and 6.1.1.4'

loop_
_geom_angle_atom_site_label_1
_geom_angle_atom_site_label_2
_geom_angle_atom_site_label_3
_geom_angle
_geom_angle_site_symmetry_1
_geom_angle_site_symmetry_3
_geom_angle_publ_flag
O1 Zn1 N4 125.10(6) . . ?
O1 Zn1 N6 137.14(6) . . ?
O1 Zn1 N7 78.66(5) . . ?
O1 Zn1 N2 102.90(5) . . ?
N4 Zn1 N6 96.55(6) . . ?
N4 Zn1 N7 92.14(6) . . ?
N4 Zn1 N2 89.46(6) . . ?
N6 Zn1 N7 91.41(6) . . ?
N6 Zn1 N2 85.35(6) . . ?
N2 Zn1 N7 176.53(6) . . ?
C33 S1 C34 88.90(9) . . ?
C32 O1 Zn1 118.76(11) . . ?
N8 O2 C31 108.22(15) . . ?
N3 N4 Zn1 112.85(11) . . ?
C14 N4 Zn1 129.82(12) . . ?
C14 N4 N3 106.66(14) . . ?
N5 N6 Zn1 115.23(11) . . ?
C24 N6 Zn1 137.72(12) . . ?
C24 N6 N5 106.76(15) . . ?
N4 N3 B1 119.52(14) . . ?
C12 N3 N4 109.83(15) . . ?
C12 N3 B1 129.93(16) . . ?
N6 N5 B1 119.34(14) . . ?
C22 N5 N6 109.67(14) . . ?
C22 N5 B1 130.77(15) . . ?
N2 N1 B1 121.06(14) . . ?
C2 N1 N2 110.13(14) . . ?
C2 N1 B1 127.15(15) . . ?
C33 N7 Zn1 108.21(12) . . ?
C33 N7 C35 111.54(15) . . ?
C35 N7 Zn1 140.17(12) . . ?
N1 N2 Zn1 110.10(10) . . ?
C4 N2 Zn1 143.76(12) . . ?
C4 N2 N1 106.10(14) . . ?
C32 N8 O2 109.17(15) . . ?
N7 C33 S1 116.03(14) . . ?
N7 C33 C32 117.94(16) . . ?
C32 C33 S1 126.03(14) . . ?
O1 C32 C33 116.28(16) . . ?
N8 C32 O1 128.79(17) . . ?
N8 C32 C33 114.89(16) . . ?
N3 C12 C13 107.56(16) . . ?
N3 C12 C11 122.93(17) . . ?
C13 C12 C11 129.51(17) . . ?
N1 C2 C3 107.40(16) . . ?
N1 C2 C1 122.89(16) . . ?
C3 C2 C1 129.70(17) . . ?
C25 C26 H26 119.7 . . ?
C27 C26 H26 119.7 . . ?
C27 C26 C25 120.56(19) . . ?
C2 C3 H3 126.9 . . ?
C2 C3 C4 106.27(16) . . ?
C4 C3 H3 126.9 . . ?
N4 C14 C13 109.78(16) . . ?
N4 C14 C15 120.14(16) . . ?
C13 C14 C15 130.04(17) . . ?
N2 C4 C3 110.09(16) . . ?
N2 C4 C5 123.11(16) . . ?
C3 C4 C5 126.78(16) . . ?
C12 C13 C14 106.17(16) . . ?
C12 C13 H13 126.9 . . ?
C14 C13 H13 126.9 . . ?
C20 C15 C14 120.12(17) . . ?
C16 C15 C14 120.93(17) . . ?
C16 C15 C20 118.89(18) . . ?
N7 C35 C34 113.88(16) . . ?
N7 C35 C36 125.55(17) . . ?
C36 C35 C34 120.56(17) . . ?
C35 C34 S1 109.64(14) . . ?
C39 C34 S1 129.65(15) . . ?
C39 C34 C35 120.71(18) . . ?
C35 C36 H36 120.8 . . ?
C37 C36 C35 118.31(18) . . ?
C37 C36 H36 120.8 . . ?
N5 C22 C23 108.12(16) . . ?
N5 C22 C21 123.43(17) . . ?
C23 C22 C21 128.45(18) . . ?
C10 C5 C4 122.01(17) . . ?
C10 C5 C6 118.84(18) . . ?
C6 C5 C4 119.13(18) . . ?
C26 C25 C24 122.34(17) . . ?
C26 C25 C30 118.72(18) . . ?
C30 C25 C24 118.92(18) . . ?
N6 C24 C25 121.67(17) . . ?
N6 C24 C23 109.68(16) . . ?
C23 C24 C25 128.61(17) . . ?
C20 C19 H19 120.0 . . ?
C18 C19 H19 120.0 . . ?
C18 C19 C20 120.01(19) . . ?
C15 C20 H20 119.7 . . ?
C19 C20 C15 120.51(18) . . ?
C19 C20 H20 119.7 . . ?
C2 C1 H1A 109.5 . . ?
C2 C1 H1B 109.5 . . ?
C2 C1 H1C 109.5 . . ?
H1A C1 H1B 109.5 . . ?
H1A C1 H1C 109.5 . . ?
H1B C1 H1C 109.5 . . ?
C5 C10 H10 119.7 . . ?
C9 C10 C5 120.65(19) . . ?
C9 C10 H10 119.7 . . ?
C22 C23 C24 105.77(16) . . ?
C22 C23 H23 127.1 . . ?
C24 C23 H23 127.1 . . ?
C12 C11 H11A 109.5 . . ?
C12 C11 H11B 109.5 . . ?
C12 C11 H11C 109.5 . . ?
H11A C11 H11B 109.5 . . ?
H11A C11 H11C 109.5 . . ?
H11B C11 H11C 109.5 . . ?
C22 C21 H21A 109.5 . . ?
C22 C21 H21B 109.5 . . ?
C22 C21 H21C 109.5 . . ?
H21A C21 H21B 109.5 . . ?
H21A C21 H21C 109.5 . . ?
H21B C21 H21C 109.5 . . ?
C36 C37 H37 119.5 . . ?
C36 C37 C38 120.99(19) . . ?
C38 C37 H37 119.5 . . ?
C19 C18 H18 120.0 . . ?
C17 C18 C19 120.07(19) . . ?
C17 C18 H18 120.0 . . ?
C10 C9 H9 120.0 . . ?
C8 C9 C10 120.0(2) . . ?
C8 C9 H9 120.0 . . ?
C26 C27 H27 120.0 . . ?
C28 C27 C26 120.0(2) . . ?
C28 C27 H27 120.0 . . ?
C5 C6 H6 119.9 . . ?
C7 C6 C5 120.2(2) . . ?
C7 C6 H6 119.9 . . ?
C15 C16 H16 119.7 . . ?
C17 C16 C15 120.51(18) . . ?
C17 C16 H16 119.7 . . ?
C34 C39 H39 120.8 . . ?
C38 C39 C34 118.32(19) . . ?
C38 C39 H39 120.8 . . ?
C18 C17 C16 120.0(2) . . ?
C18 C17 H17 120.0 . . ?
C16 C17 H17 120.0 . . ?
C37 C38 H38 119.5 . . ?
C39 C38 C37 121.09(19) . . ?
C39 C38 H38 119.5 . . ?
C25 C30 H30 119.9 . . ?
C29 C30 C25 120.3(2) . . ?
C29 C30 H30 119.9 . . ?
O2 C31 H31A 109.5 . . ?
O2 C31 H31B 109.5 . . ?
O2 C31 H31C 109.5 . . ?
H31A C31 H31B 109.5 . . ?
H31A C31 H31C 109.5 . . ?
H31B C31 H31C 109.5 . . ?
C27 C28 H28 120.0 . . ?
C29 C28 C27 119.97(19) . . ?
C29 C28 H28 120.0 . . ?
C9 C8 H8 119.9 . . ?
C9 C8 C7 120.2(2) . . ?
C7 C8 H8 119.9 . . ?
C30 C29 H29 119.8 . . ?
C28 C29 C30 120.4(2) . . ?
C28 C29 H29 119.8 . . ?
N3 B1 N5 108.38(14) . . ?
N3 B1 N1 110.27(15) . . ?
N3 B1 H1 109.8 . . ?
N5 B1 H1 109.8 . . ?
N1 B1 N5 108.76(14) . . ?
N1 B1 H1 109.8 . . ?
C6 C7 H7 120.0 . . ?
C8 C7 C6 120.1(2) . . ?
C8 C7 H7 120.0 . . ?
C41 C40 H40 120.0 . . ?
C45 C40 H40 120.0 . . ?
C45 C40 C41 120.0(3) . . ?
C40 C41 H41 119.8 . . ?
C42 C41 C40 120.5(3) . . ?
C42 C41 H41 119.8 . . ?
C40 C45 H45 120.1 . . ?
C40 C45 C44 119.9(3) . . ?
C44 C45 H45 120.1 . . ?
C45 C44 H44 120.0 . . ?
C43 C44 C45 120.1(3) . . ?
C43 C44 H44 120.0 . . ?
C44 C43 H43 119.9 . . ?
C44 C43 C42 120.2(3) . . ?
C42 C43 H43 119.9 . . ?
C41 C42 C43 119.4(3) . . ?
C41 C42 H42 120.3 . . ?
C43 C42 H42 120.3 . . ?

loop_
_geom_bond_atom_site_label_1
_geom_bond_atom_site_label_2
_geom_bond_distance
_geom_bond_site_symmetry_2
_geom_bond_publ_flag
Zn1 O1 1.9490(13) . ?
Zn1 N4 2.0542(15) . ?
Zn1 N6 2.0552(15) . ?
Zn1 N7 2.2414(15) . ?
Zn1 N2 2.1822(15) . ?
S1 C33 1.7327(18) . ?
S1 C34 1.744(2) . ?
O1 C32 1.301(2) . ?
O2 N8 1.421(2) . ?
O2 C31 1.423(2) . ?
N4 N3 1.373(2) . ?
N4 C14 1.344(2) . ?
N6 N5 1.374(2) . ?
N6 C24 1.344(2) . ?
N3 C12 1.355(2) . ?
N3 B1 1.543(2) . ?
N5 C22 1.353(2) . ?
N5 B1 1.554(2) . ?
N1 N2 1.381(2) . ?
N1 C2 1.360(2) . ?
N1 B1 1.546(2) . ?
N7 C33 1.298(2) . ?
N7 C35 1.388(2) . ?
N2 C4 1.343(2) . ?
N8 C32 1.294(2) . ?
C33 C32 1.480(3) . ?
C12 C13 1.383(3) . ?
C12 C11 1.495(3) . ?
C2 C3 1.377(3) . ?
C2 C1 1.490(3) . ?
C26 H26 0.9500 . ?
C26 C25 1.394(3) . ?
C26 C27 1.390(3) . ?
C3 H3 0.9500 . ?
C3 C4 1.399(3) . ?
C14 C13 1.392(3) . ?
C14 C15 1.476(3) . ?
C4 C5 1.472(2) . ?
C13 H13 0.9500 . ?
C15 C20 1.393(3) . ?
C15 C16 1.393(3) . ?
C35 C34 1.406(3) . ?
C35 C36 1.391(3) . ?
C34 C39 1.394(3) . ?
C36 H36 0.9500 . ?
C36 C37 1.383(3) . ?
C22 C23 1.379(3) . ?
C22 C21 1.494(3) . ?
C5 C10 1.391(3) . ?
C5 C6 1.397(3) . ?
C25 C24 1.473(3) . ?
C25 C30 1.399(3) . ?
C24 C23 1.401(3) . ?
C19 H19 0.9500 . ?
C19 C20 1.386(3) . ?
C19 C18 1.385(3) . ?
C20 H20 0.9500 . ?
C1 H1A 0.9800 . ?
C1 H1B 0.9800 . ?
C1 H1C 0.9800 . ?
C10 H10 0.9500 . ?
C10 C9 1.382(3) . ?
C23 H23 0.9500 . ?
C11 H11A 0.9800 . ?
C11 H11B 0.9800 . ?
C11 H11C 0.9800 . ?
C21 H21A 0.9800 . ?
C21 H21B 0.9800 . ?
C21 H21C 0.9800 . ?
C37 H37 0.9500 . ?
C37 C38 1.403(3) . ?
C18 H18 0.9500 . ?
C18 C17 1.382(3) . ?
C9 H9 0.9500 . ?
C9 C8 1.378(3) . ?
C27 H27 0.9500 . ?
C27 C28 1.384(3) . ?
C6 H6 0.9500 . ?
C6 C7 1.385(3) . ?
C16 H16 0.9500 . ?
C16 C17 1.388(3) . ?
C39 H39 0.9500 . ?
C39 C38 1.376(3) . ?
C17 H17 0.9500 . ?
C38 H38 0.9500 . ?
C30 H30 0.9500 . ?
C30 C29 1.386(3) . ?
C31 H31A 0.9800 . ?
C31 H31B 0.9800 . ?
C31 H31C 0.9800 . ?
C28 H28 0.9500 . ?
C28 C29 1.380(3) . ?
C8 H8 0.9500 . ?
C8 C7 1.383(3) . ?
C29 H29 0.9500 . ?
B1 H1 1.0000 . ?
C7 H7 0.9500 . ?
C40 H40 0.9500 . ?
C40 C41 1.379(4) . ?
C40 C45 1.371(4) . ?
C41 H41 0.9500 . ?
C41 C42 1.375(4) . ?
C45 H45 0.9500 . ?
C45 C44 1.379(4) . ?
C44 H44 0.9500 . ?
C44 C43 1.377(5) . ?
C43 H43 0.9500 . ?
C43 C42 1.379(5) . ?
C42 H42 0.9500 . ?
